data_4024598
loop_
_publ_author_name
'Laura Rivado-Casas'
'Diego Sampedro'
'Pedro J. Campos'
'Stefania Fusi'
'Vinicio Zanirato'
'Massimo Olivucci'

_publ_section_title
;
Fluorenylidene-Pyrroline Biomimetic Light-Driven Molecular Switches
;
_journal_name_full 'Journal of Organic Chemistry'
_journal_page_first 4666
_journal_page_last 4674
_journal_paper_doi 10.1021/jo802792j
_journal_volume 74
_journal_year 2009
_chemical_formula_moiety 'C31 H30 F3 N1 O6 S1'
_chemical_formula_sum 'C31 H30 F3 N O6 S'
_chemical_formula_weight 601.62
_chemical_name_systematic
;
 ?
;
_space_group_IT_number 2
_symmetry_cell_setting triclinic
_symmetry_space_group_name_Hall '-P 1'
_symmetry_space_group_name_H-M 'P -1'
_atom_sites_solution_hydrogens geom
_atom_sites_solution_primary direct
_atom_sites_solution_secondary difmap
_audit_creation_method SHELXL-97
_cell_angle_alpha 100.076(2)
_cell_angle_beta 95.427(2)
_cell_angle_gamma 98.737(2)
_cell_formula_units_Z 2
_cell_length_a 9.5668(4)
_cell_length_b 11.9743(5)
_cell_length_c 13.3768(6)
_cell_measurement_reflns_used 6560
_cell_measurement_temperature 293(2)
_cell_measurement_theta_max 27.485
_cell_measurement_theta_min 0.998
_cell_volume 1479.64(11)
_computing_cell_refinement 'HKL Scalepack (Otwinowski & Minor 1997)'
_computing_data_collection 'Collect (Bruker AXS BV, 1997-2004)'
_computing_data_reduction 'HKL Denzo and Scalepack'
_computing_molecular_graphics 'Ortep-3 for Windows (Farrugia, 1997)'
_computing_publication_material 'WinGX publication routines (Farrugia, 1999)'
_computing_structure_refinement 'SHELXL-97 (Sheldrick, 1997)'
_computing_structure_solution 'SHELXS-86 (Sheldrick, 1986)'
_diffrn_ambient_temperature 293(2)
_diffrn_detector_area_resol_mean 9
_diffrn_measured_fraction_theta_full 0.990
_diffrn_measured_fraction_theta_max 0.990
_diffrn_measurement_device_type KappaCCD
_diffrn_measurement_method 'CCD rotation images, thick slices'
_diffrn_radiation_monochromator graphite
_diffrn_radiation_source 'fine-focus sealed tube'
_diffrn_radiation_type MoK\a
_diffrn_radiation_wavelength 0.71073
_diffrn_reflns_av_R_equivalents 0.0402
_diffrn_reflns_av_sigmaI/netI 0.0744
_diffrn_reflns_limit_h_max 12
_diffrn_reflns_limit_h_min -12
_diffrn_reflns_limit_k_max 15
_diffrn_reflns_limit_k_min -12
_diffrn_reflns_limit_l_max 17
_diffrn_reflns_limit_l_min -17
_diffrn_reflns_number 10043
_diffrn_reflns_theta_full 27.50
_diffrn_reflns_theta_max 27.50
_diffrn_reflns_theta_min 1.56
_exptl_absorpt_coefficient_mu 0.173
_exptl_absorpt_correction_type none
_exptl_crystal_colour yellow
_exptl_crystal_density_diffrn 1.350
_exptl_crystal_density_method 'not measured'
_exptl_crystal_description prism
_exptl_crystal_F_000 628
_exptl_crystal_size_max 0.02
_exptl_crystal_size_mid 0.01
_exptl_crystal_size_min 0.01
_refine_diff_density_max 0.417
_refine_diff_density_min -0.407
_refine_diff_density_rms 0.136
_refine_ls_extinction_method none
_refine_ls_goodness_of_fit_ref 1.067
_refine_ls_hydrogen_treatment mixed
_refine_ls_matrix_type full
_refine_ls_number_parameters 383
_refine_ls_number_reflns 6757
_refine_ls_number_restraints 0
_refine_ls_restrained_S_all 1.067
_refine_ls_R_factor_all 0.1416
_refine_ls_R_factor_gt 0.0629
_refine_ls_shift/su_max 0.020
_refine_ls_shift/su_mean 0.003
_refine_ls_structure_factor_coef Fsqd
_refine_ls_weighting_details 'calc w=1/[\s^2^(Fo^2^)+(0.0609P)^2^+0.7973P] where P=(Fo^2^+2Fc^2^)/3'
_refine_ls_weighting_scheme calc
_refine_ls_wR_factor_gt 0.1380
_refine_ls_wR_factor_ref 0.1884
_reflns_number_gt 3464
_reflns_number_total 6757
_reflns_threshold_expression >2sigma(I)
_cod_data_source_file jo802792j_si_001.cif
_cod_data_source_block import
_cod_database_code 4024598

loop_
_symmetry_equiv_pos_as_xyz
'x, y, z'
'-x, -y, -z'

loop_
_atom_site_label
_atom_site_type_symbol
_atom_site_fract_x
_atom_site_fract_y
_atom_site_fract_z
_atom_site_U_iso_or_equiv
_atom_site_adp_type
_atom_site_occupancy
_atom_site_symmetry_multiplicity
_atom_site_calc_flag
_atom_site_refinement_flags
_atom_site_disorder_assembly
_atom_site_disorder_group
C24 C 0.2661(7) 0.6266(5) 0.1011(5) 0.134(2) Uani 1 1 d . . .
H24A H 0.2242 0.6673 0.0536 0.101 Uiso 1 1 calc R . .
H24B H 0.3654 0.6292 0.0938 0.101 Uiso 1 1 calc R . .
H24C H 0.2563 0.6620 0.1696 0.101 Uiso 1 1 calc R . .
H18 H 0.083(3) 0.335(2) 0.1488(19) 0.032(7) Uiso 1 1 d . . .
S1 S 0.21380(10) 0.90342(8) 0.78311(7) 0.0582(3) Uani 1 1 d . . .
F2 F 0.3938(2) 0.7593(2) 0.78674(19) 0.0864(7) Uani 1 1 d . . .
O4 O 0.1984(3) 0.8719(2) 0.67497(18) 0.0836(8) Uani 1 1 d . . .
C31 C 0.2780(4) 0.7843(3) 0.8270(3) 0.0604(9) Uani 1 1 d . . .
F3 F 0.3078(3) 0.8028(2) 0.92752(18) 0.1005(8) Uani 1 1 d . . .
O5 O 0.0859(3) 0.9107(3) 0.8289(2) 0.0789(8) Uani 1 1 d . . .
O6 O 0.3283(3) 0.9976(2) 0.8268(2) 0.0765(8) Uani 1 1 d . . .
F1 F 0.1825(3) 0.6867(2) 0.8010(2) 0.0998(8) Uani 1 1 d . . .
O3 O 0.2581(2) 0.44621(19) 0.15279(16) 0.0560(6) Uani 1 1 d . . .
O2 O -0.1099(3) 0.7592(2) 0.34737(18) 0.0683(7) Uani 1 1 d . . .
C7 C 0.2086(3) 0.5184(3) 0.4806(2) 0.0462(7) Uani 1 1 d . . .
C1 C 0.2454(3) 0.3701(3) 0.3498(2) 0.0427(7) Uani 1 1 d . . .
N1 N 0.2428(3) 0.1482(2) 0.1310(2) 0.0523(7) Uani 1 1 d . . .
O1 O -0.0968(3) 0.6346(2) 0.2051(2) 0.0850(9) Uani 1 1 d . . .
C3 C 0.0842(3) 0.5222(3) 0.3165(2) 0.0480(8) Uani 1 1 d . . .
H3 H 0.0582 0.4914 0.2473 0.058 Uiso 1 1 calc R . .
C4 C 0.0305(3) 0.6182(3) 0.3621(2) 0.0487(8) Uani 1 1 d . . .
C17 C 0.2544(3) 0.1827(3) 0.2300(2) 0.0461(7) Uani 1 1 d . . .
C2 C 0.1763(3) 0.4727(3) 0.3748(2) 0.0441(7) Uani 1 1 d . . .
C16 C 0.2321(3) 0.3010(3) 0.2556(2) 0.0441(7) Uani 1 1 d . . .
C5 C 0.0675(4) 0.6635(3) 0.4656(3) 0.0539(8) Uani 1 1 d . . .
H5 H 0.0330 0.7285 0.4951 0.065 Uiso 1 1 calc R . .
C12 C 0.3723(4) 0.4687(3) 0.6240(3) 0.0590(9) Uani 1 1 d . . .
H12 H 0.3522 0.5254 0.6750 0.071 Uiso 1 1 calc R . .
C14 C -0.0640(4) 0.6694(3) 0.2954(3) 0.0574(9) Uani 1 1 d . . .
C30 C 0.1693(3) 0.0888(3) 0.3686(3) 0.0530(8) Uani 1 1 d . . .
H30 H 0.0941 0.1298 0.3692 0.064 Uiso 1 1 calc R . .
C8 C 0.3289(3) 0.3629(3) 0.4482(2) 0.0455(7) Uani 1 1 d . . .
C25 C 0.2685(3) 0.1021(3) 0.3008(2) 0.0466(8) Uani 1 1 d . . .
C13 C 0.3040(3) 0.4507(3) 0.5252(2) 0.0473(8) Uani 1 1 d . . .
C26 C 0.3798(4) 0.0394(3) 0.3003(3) 0.0566(9) Uani 1 1 d . . .
H26 H 0.4456 0.0465 0.2539 0.068 Uiso 1 1 calc R . .
C18 C 0.1856(4) 0.3352(3) 0.1547(2) 0.0474(8) Uani 1 1 d . . .
C9 C 0.4334(4) 0.2985(3) 0.4702(3) 0.0547(9) Uani 1 1 d . . .
H9 H 0.4563 0.2432 0.4193 0.066 Uiso 1 1 calc R . .
C19 C 0.2188(3) 0.2389(3) 0.0706(2) 0.0514(8) Uani 1 1 d . . .
C6 C 0.1552(4) 0.6129(3) 0.5254(3) 0.0546(9) Uani 1 1 d . . .
H6 H 0.1780 0.6423 0.5952 0.066 Uiso 1 1 calc R . .
C10 C 0.5032(4) 0.3180(3) 0.5694(3) 0.0600(9) Uani 1 1 d . . .
H10 H 0.5725 0.2747 0.5846 0.072 Uiso 1 1 calc R . .
C15 C -0.1996(5) 0.8185(4) 0.2896(3) 0.0856(13) Uani 1 1 d . . .
H15A H -0.2262 0.8810 0.3349 0.128 Uiso 1 1 calc R . .
H15B H -0.2837 0.7657 0.2566 0.128 Uiso 1 1 calc R . .
H15C H -0.1483 0.8480 0.2388 0.128 Uiso 1 1 calc R . .
C27 C 0.3920(4) -0.0331(3) 0.3689(3) 0.0698(11) Uani 1 1 d . . .
H27 H 0.4673 -0.0739 0.3695 0.084 Uiso 1 1 calc R . .
C22 C 0.0919(4) 0.1951(3) -0.0118(3) 0.0692(11) Uani 1 1 d . . .
H22A H 0.0082 0.1739 0.0196 0.104 Uiso 1 1 calc R . .
H22B H 0.1100 0.1291 -0.0576 0.104 Uiso 1 1 calc R . .
H22C H 0.0775 0.2546 -0.0494 0.104 Uiso 1 1 calc R . .
C11 C 0.4715(4) 0.4001(3) 0.6451(3) 0.0639(10) Uani 1 1 d . . .
H11 H 0.5170 0.4097 0.7114 0.077 Uiso 1 1 calc R . .
C29 C 0.1830(4) 0.0142(3) 0.4353(3) 0.0697(11) Uani 1 1 d . . .
H29 H 0.1157 0.0043 0.4803 0.084 Uiso 1 1 calc R . .
C23 C 0.1914(5) 0.5028(4) 0.0795(3) 0.0746(11) Uani 1 1 d . . .
H23A H 0.0909 0.4991 0.0864 0.090 Uiso 1 1 calc R . .
H23B H 0.2007 0.4660 0.0104 0.090 Uiso 1 1 calc R . .
C21 C 0.3543(4) 0.2741(4) 0.0244(3) 0.0755(11) Uani 1 1 d . . .
H21A H 0.4325 0.3006 0.0780 0.113 Uiso 1 1 calc R . .
H21B H 0.3419 0.3347 -0.0122 0.113 Uiso 1 1 calc R . .
H21C H 0.3740 0.2090 -0.0217 0.113 Uiso 1 1 calc R . .
C28 C 0.2941(5) -0.0454(4) 0.4364(3) 0.0763(11) Uani 1 1 d . . .
H28 H 0.3032 -0.0942 0.4827 0.092 Uiso 1 1 calc R . .
C20 C 0.2494(5) 0.0312(3) 0.0781(3) 0.0820(13) Uani 1 1 d . . .
H20A H 0.2387 0.0279 0.0055 0.123 Uiso 1 1 calc R . .
H20B H 0.1740 -0.0222 0.0950 0.123 Uiso 1 1 calc R . .
H20C H 0.3396 0.0113 0.0991 0.123 Uiso 1 1 calc R . .

loop_
_atom_site_aniso_label
_atom_site_aniso_U_11
_atom_site_aniso_U_22
_atom_site_aniso_U_33
_atom_site_aniso_U_23
_atom_site_aniso_U_13
_atom_site_aniso_U_12
C24 0.166(6) 0.101(4) 0.150(5) 0.083(4) -0.002(4) 0.013(4)
S1 0.0668(6) 0.0631(6) 0.0486(5) 0.0083(4) 0.0067(4) 0.0265(5)
F2 0.0828(16) 0.0851(16) 0.1064(19) 0.0267(14) 0.0263(14) 0.0434(13)
O4 0.124(2) 0.091(2) 0.0431(15) 0.0094(13) 0.0087(14) 0.0452(17)
C31 0.067(2) 0.063(2) 0.052(2) 0.0059(17) 0.0128(18) 0.0155(19)
F3 0.148(2) 0.1059(19) 0.0585(16) 0.0263(13) 0.0014(14) 0.0522(17)
O5 0.0618(16) 0.107(2) 0.0743(19) 0.0116(16) 0.0164(13) 0.0368(15)
O6 0.0799(18) 0.0588(16) 0.086(2) 0.0028(14) 0.0086(14) 0.0113(14)
F1 0.1064(19) 0.0668(15) 0.126(2) 0.0225(14) 0.0236(16) 0.0040(14)
O3 0.0691(15) 0.0561(14) 0.0467(14) 0.0198(11) 0.0035(11) 0.0145(12)
O2 0.0965(19) 0.0613(15) 0.0576(16) 0.0153(12) 0.0111(13) 0.0414(14)
C7 0.0554(19) 0.0451(18) 0.0375(17) 0.0066(14) 0.0042(14) 0.0093(15)
C1 0.0474(18) 0.0450(17) 0.0364(17) 0.0100(13) 0.0041(13) 0.0084(14)
N1 0.0672(18) 0.0507(16) 0.0394(16) 0.0037(12) 0.0066(13) 0.0173(13)
O1 0.125(2) 0.091(2) 0.0514(17) 0.0126(14) 0.0027(15) 0.0636(18)
C3 0.059(2) 0.0475(18) 0.0394(18) 0.0087(14) 0.0026(14) 0.0154(15)
C4 0.059(2) 0.0448(18) 0.0452(19) 0.0105(14) 0.0075(15) 0.0166(15)
C17 0.0456(18) 0.0507(19) 0.0416(18) 0.0047(14) 0.0044(14) 0.0129(14)
C2 0.0520(18) 0.0423(17) 0.0390(17) 0.0085(13) 0.0056(14) 0.0110(14)
C16 0.0492(18) 0.0457(17) 0.0393(18) 0.0100(14) 0.0036(13) 0.0131(14)
C5 0.068(2) 0.0448(18) 0.050(2) 0.0033(15) 0.0098(16) 0.0169(16)
C12 0.076(2) 0.057(2) 0.0389(19) 0.0059(16) -0.0049(17) 0.0083(18)
C14 0.074(2) 0.055(2) 0.051(2) 0.0124(17) 0.0145(18) 0.0269(18)
C30 0.0490(19) 0.062(2) 0.050(2) 0.0102(16) 0.0084(15) 0.0166(16)
C8 0.0523(19) 0.0449(17) 0.0404(18) 0.0122(14) 0.0014(14) 0.0097(14)
C25 0.0519(19) 0.0451(18) 0.0442(18) 0.0087(14) 0.0053(14) 0.0133(15)
C13 0.0513(19) 0.0479(18) 0.0417(18) 0.0103(14) 0.0007(14) 0.0069(15)
C26 0.062(2) 0.056(2) 0.059(2) 0.0151(17) 0.0171(17) 0.0206(17)
C18 0.049(2) 0.056(2) 0.0409(18) 0.0137(15) 0.0044(14) 0.0145(16)
C9 0.064(2) 0.0468(19) 0.053(2) 0.0117(15) -0.0019(17) 0.0134(16)
C19 0.059(2) 0.062(2) 0.0354(17) 0.0088(15) 0.0068(15) 0.0201(16)
C6 0.069(2) 0.053(2) 0.0405(19) 0.0015(15) 0.0048(16) 0.0151(17)
C10 0.064(2) 0.053(2) 0.062(2) 0.0193(18) -0.0134(18) 0.0103(17)
C15 0.121(4) 0.081(3) 0.075(3) 0.028(2) 0.013(2) 0.062(3)
C27 0.068(2) 0.067(2) 0.085(3) 0.029(2) 0.012(2) 0.0300(19)
C22 0.084(3) 0.076(3) 0.043(2) 0.0021(18) -0.0052(18) 0.019(2)
C11 0.075(3) 0.065(2) 0.047(2) 0.0172(18) -0.0116(18) 0.002(2)
C29 0.063(2) 0.081(3) 0.073(3) 0.032(2) 0.0188(19) 0.010(2)
C23 0.097(3) 0.086(3) 0.054(2) 0.036(2) 0.008(2) 0.029(2)
C21 0.082(3) 0.091(3) 0.066(3) 0.025(2) 0.027(2) 0.033(2)
C28 0.082(3) 0.072(3) 0.084(3) 0.036(2) 0.012(2) 0.018(2)
C20 0.127(4) 0.061(2) 0.054(2) -0.0065(19) 0.001(2) 0.031(2)

loop_
_atom_type_symbol
_atom_type_description
_atom_type_scat_dispersion_real
_atom_type_scat_dispersion_imag
_atom_type_scat_source
C C 0.0033 0.0016 'International Tables Vol C Tables 4.2.6.8 and 6.1.1.4'
H H 0.0000 0.0000 'International Tables Vol C Tables 4.2.6.8 and 6.1.1.4'
F F 0.0171 0.0103 'International Tables Vol C Tables 4.2.6.8 and 6.1.1.4'
N N 0.0061 0.0033 'International Tables Vol C Tables 4.2.6.8 and 6.1.1.4'
O O 0.0106 0.0060 'International Tables Vol C Tables 4.2.6.8 and 6.1.1.4'
S S 0.1246 0.1234 'International Tables Vol C Tables 4.2.6.8 and 6.1.1.4'

loop_
_geom_angle_atom_site_label_1
_geom_angle_atom_site_label_2
_geom_angle_atom_site_label_3
_geom_angle
_geom_angle_site_symmetry_1
_geom_angle_site_symmetry_3
_geom_angle_publ_flag
O4 S1 O5 116.54(18) . . ?
O4 S1 O6 114.93(18) . . ?
O5 S1 O6 113.28(17) . . ?
O4 S1 C31 104.26(17) . . ?
O5 S1 C31 103.78(18) . . ?
O6 S1 C31 101.62(17) . . ?
F3 C31 F2 107.7(3) . . ?
F3 C31 F1 106.2(3) . . ?
F2 C31 F1 104.9(3) . . ?
F3 C31 S1 112.5(3) . . ?
F2 C31 S1 112.7(3) . . ?
F1 C31 S1 112.3(3) . . ?
C18 O3 C23 114.3(3) . . ?
C14 O2 C15 117.0(3) . . ?
C6 C7 C2 121.4(3) . . ?
C6 C7 C13 130.3(3) . . ?
C2 C7 C13 108.3(3) . . ?
C16 C1 C2 125.2(3) . . ?
C16 C1 C8 129.8(3) . . ?
C2 C1 C8 105.0(2) . . ?
C17 N1 C20 125.6(3) . . ?
C17 N1 C19 114.4(3) . . ?
C20 N1 C19 120.0(3) . . ?
C2 C3 C4 119.9(3) . . ?
C5 C4 C3 120.3(3) . . ?
C5 C4 C14 122.3(3) . . ?
C3 C4 C14 117.4(3) . . ?
N1 C17 C16 110.9(3) . . ?
N1 C17 C25 121.4(3) . . ?
C16 C17 C25 127.2(3) . . ?
C3 C2 C7 118.6(3) . . ?
C3 C2 C1 132.3(3) . . ?
C7 C2 C1 109.0(3) . . ?
C1 C16 C17 128.6(3) . . ?
C1 C16 C18 125.2(3) . . ?
C17 C16 C18 106.3(3) . . ?
C6 C5 C4 120.5(3) . . ?
C11 C12 C13 118.3(3) . . ?
O1 C14 O2 123.3(3) . . ?
O1 C14 C4 124.7(3) . . ?
O2 C14 C4 112.0(3) . . ?
C25 C30 C29 119.4(3) . . ?
C9 C8 C13 118.7(3) . . ?
C9 C8 C1 132.0(3) . . ?
C13 C8 C1 108.6(3) . . ?
C30 C25 C26 119.6(3) . . ?
C30 C25 C17 119.3(3) . . ?
C26 C25 C17 121.1(3) . . ?
C12 C13 C8 121.8(3) . . ?
C12 C13 C7 129.0(3) . . ?
C8 C13 C7 109.1(3) . . ?
C27 C26 C25 119.7(3) . . ?
O3 C18 C16 109.6(2) . . ?
O3 C18 C19 114.1(3) . . ?
C16 C18 C19 104.9(3) . . ?
C8 C9 C10 119.2(3) . . ?
N1 C19 C22 110.6(3) . . ?
N1 C19 C21 108.5(3) . . ?
C22 C19 C21 111.4(3) . . ?
N1 C19 C18 101.4(2) . . ?
C22 C19 C18 111.0(3) . . ?
C21 C19 C18 113.5(3) . . ?
C7 C6 C5 119.2(3) . . ?
C11 C10 C9 121.1(3) . . ?
C28 C27 C26 120.5(4) . . ?
C10 C11 C12 120.8(3) . . ?
C28 C29 C30 121.0(4) . . ?
O3 C23 C24 107.1(3) . . ?
C29 C28 C27 119.8(4) . . ?

loop_
_geom_bond_atom_site_label_1
_geom_bond_atom_site_label_2
_geom_bond_distance
_geom_bond_site_symmetry_2
_geom_bond_publ_flag
C24 C23 1.510(6) . ?
S1 O4 1.417(2) . ?
S1 O5 1.427(3) . ?
S1 O6 1.445(3) . ?
S1 C31 1.802(4) . ?
F2 C31 1.328(4) . ?
C31 F3 1.319(4) . ?
C31 F1 1.340(4) . ?
O3 C18 1.409(4) . ?
O3 C23 1.440(4) . ?
O2 C14 1.331(4) . ?
O2 C15 1.446(4) . ?
C7 C6 1.376(4) . ?
C7 C2 1.412(4) . ?
C7 C13 1.463(4) . ?
C1 C16 1.364(4) . ?
C1 C2 1.485(4) . ?
C1 C8 1.496(4) . ?
N1 C17 1.306(4) . ?
N1 C20 1.468(4) . ?
N1 C19 1.494(4) . ?
O1 C14 1.201(4) . ?
C3 C2 1.387(4) . ?
C3 C4 1.397(4) . ?
C4 C5 1.387(4) . ?
C4 C14 1.482(5) . ?
C17 C16 1.451(4) . ?
C17 C25 1.477(4) . ?
C16 C18 1.523(4) . ?
C5 C6 1.382(5) . ?
C12 C11 1.387(5) . ?
C12 C13 1.384(4) . ?
C30 C25 1.385(4) . ?
C30 C29 1.380(5) . ?
C8 C9 1.392(4) . ?
C8 C13 1.402(4) . ?
C25 C26 1.392(4) . ?
C26 C27 1.379(5) . ?
C18 C19 1.556(4) . ?
C9 C10 1.392(4) . ?
C19 C22 1.522(5) . ?
C19 C21 1.522(5) . ?
C10 C11 1.373(5) . ?
C27 C28 1.370(5) . ?
C29 C28 1.368(5) . ?
